data_2213203
loop_
_publ_author_name
'Xie, Hui-Dong'
'Xie, Cheng-Zhi'
'Wang, Xiao-Qing'
'Shen, Guang-Qiu'
'Shen, De-Zhong'

_publ_section_title
;(5-Carboxy-1<i>H</i>-pyrazole-3-carboxylato-\k^2^<i>N</i>^2^,<i>O</i>^3^)bis(1,10-phenanthroline-\k^2^<i>N</i>,<i>N</i>')cobalt(III)
 perchlorate 2.5-hydrate
;
_journal_coeditor_code CI2317
_journal_issue 5
_journal_name_full 'Acta Crystallographica Section E'
_journal_page_first m1477
_journal_page_last m1479
_journal_paper_doi 10.1107/S1600536807018703
_journal_volume 63
_journal_year 2007
_chemical_formula_iupac '[Co (C5 H2 N2 O4) (C12 H8 N2)2] Cl O4, 2.5H2 O'
_chemical_formula_moiety 'C29 H18 Co N6 O4 +, Cl O4 -, 2.5H2 O'
_chemical_formula_sum 'C29 H23 Cl Co N6 O10.5'
_chemical_formula_weight 717.91
_chemical_name_systematic
;
(5-Carboxy-1H-pyrazole-3-carboxylato-\k^2^N^2^,O^3^)bis(1,10-phenanthroline-
\k^2^N,N')cobalt(III) perchlorate 2.5-hydrate
;
_space_group_IT_number 15
_symmetry_cell_setting monoclinic
_symmetry_space_group_name_Hall '-C 2yc'
_symmetry_space_group_name_H-M 'C 1 2/c 1'
_atom_sites_solution_hydrogens geom
_atom_sites_solution_primary direct
_atom_sites_solution_secondary difmap
_audit_creation_method SHELXL97
_cell_angle_alpha 90.00
_cell_angle_beta 129.50(3)
_cell_angle_gamma 90.00
_cell_formula_units_Z 8
_cell_length_a 33.905(7)
_cell_length_b 9.6566(19)
_cell_length_c 23.237(5)
_cell_measurement_reflns_used 5351
_cell_measurement_temperature 295(2)
_cell_measurement_theta_max 27.48
_cell_measurement_theta_min 3.11
_cell_volume 5870(3)
_computing_cell_refinement RAPID-AUTO
_computing_data_collection 'RAPID-AUTO (Rigaku, 2004)'
_computing_data_reduction RAPID-AUTO
_computing_molecular_graphics 'SHELXTL (Bruker, 1997)'
_computing_publication_material SHELXTL
_computing_structure_refinement 'SHELXL97 (Sheldrick, 1997)'
_computing_structure_solution 'SHELXS97 (Sheldrick, 1997)'
_diffrn_ambient_temperature 295(2)
_diffrn_measured_fraction_theta_full 0.998
_diffrn_measured_fraction_theta_max 0.998
_diffrn_measurement_device_type 'Rigaku R-AXIS RAPID IP area-detector'
_diffrn_measurement_method oscillation
_diffrn_radiation_monochromator graphite
_diffrn_radiation_source 'rotating anode'
_diffrn_radiation_type MoK\a
_diffrn_radiation_wavelength 0.71073
_diffrn_reflns_av_R_equivalents 0.0373
_diffrn_reflns_av_sigmaI/netI 0.0311
_diffrn_reflns_limit_h_max 43
_diffrn_reflns_limit_h_min -43
_diffrn_reflns_limit_k_max 12
_diffrn_reflns_limit_k_min -10
_diffrn_reflns_limit_l_max 30
_diffrn_reflns_limit_l_min -30
_diffrn_reflns_number 27567
_diffrn_reflns_theta_full 27.48
_diffrn_reflns_theta_max 27.48
_diffrn_reflns_theta_min 3.11
_diffrn_standards_decay_% 0
_diffrn_standards_interval_count 0
_diffrn_standards_interval_time 0
_diffrn_standards_number 0
_exptl_absorpt_coefficient_mu 0.749
_exptl_absorpt_correction_T_max 0.8661
_exptl_absorpt_correction_T_min 0.8022
_exptl_absorpt_correction_type psi-scan
_exptl_absorpt_process_details '(ABSCOR; Higashi, 1995)'
_exptl_crystal_colour orange
_exptl_crystal_density_diffrn 1.625
_exptl_crystal_density_method 'not measured'
_exptl_crystal_description Block
_exptl_crystal_F_000 2936
_exptl_crystal_size_max 0.25
_exptl_crystal_size_mid 0.20
_exptl_crystal_size_min 0.16
_refine_diff_density_max 0.459
_refine_diff_density_min -0.514
_refine_ls_extinction_method none
_refine_ls_goodness_of_fit_ref 1.011
_refine_ls_hydrogen_treatment constr
_refine_ls_matrix_type full
_refine_ls_number_parameters 475
_refine_ls_number_reflns 6717
_refine_ls_number_restraints 94
_refine_ls_restrained_S_all 1.032
_refine_ls_R_factor_all 0.0583
_refine_ls_R_factor_gt 0.0441
_refine_ls_shift/su_max 0.001
_refine_ls_shift/su_mean 0.000
_refine_ls_structure_factor_coef Fsqd
_refine_ls_weighting_details 'calc w=1/[\s^2^(Fo^2^)+(0.0727P)^2^+6.0669P] where P=(Fo^2^+2Fc^2^)/3'
_refine_ls_weighting_scheme calc
_refine_ls_wR_factor_gt 0.1193
_refine_ls_wR_factor_ref 0.1288
_reflns_number_gt 5351
_reflns_number_total 6717
_reflns_threshold_expression I>2\s(I)
_cod_data_source_file ci2317.cif
_cod_data_source_block I
_cod_depositor_comments
;
The following automatic conversions were performed:
'_symmetry_cell_setting' value 'Monoclinic' changed to 'monoclinic'
according to '/home/saulius/struct/CIF-dictionaries/cif_core.dic'
dictionary named 'cif_core.dic' version 2.4.1 from 2010-06-29.

Automatic conversion script
Id: cif_fix_enum 1527 2010-12-29 10:47:43Z saulius 

The following automatic conversions were performed:

'_symmetry_cell_setting' value 'Monoclinic' changed to 'monoclinic'
according to /home/saulius/struct/CIF-dictionaries/cif_core.dic
dictionary named 'cif_core.dic' version 2.4.1 from 2010-06-29.

Automatic conversion script
Id: cif_fix_values 1715 2011-07-08 13:25:40Z adriana 
;
_cod_original_cell_volume 5870(2)
_cod_original_sg_symbol_H-M 'C 2/c'
_cod_database_code 2213203
_cod_database_fobs_code 2213203

loop_
_symmetry_equiv_pos_as_xyz
'x, y, z'
'-x, y, -z+1/2'
'x+1/2, y+1/2, z'
'-x+1/2, y+1/2, -z+1/2'
'-x, -y, -z'
'x, -y, z-1/2'
'-x+1/2, -y+1/2, -z'
'x+1/2, -y+1/2, z-1/2'

loop_
_atom_site_type_symbol
_atom_site_label
_atom_site_fract_x
_atom_site_fract_y
_atom_site_fract_z
_atom_site_U_iso_or_equiv
_atom_site_adp_type
_atom_site_calc_flag
_atom_site_refinement_flags
_atom_site_occupancy
_atom_site_disorder_assembly
_atom_site_disorder_group
Co Co1 0.109016(11) 0.34669(3) 0.471185(16) 0.03050(11) Uani d . 1 . .
O O1 0.05579(9) -0.1081(2) 0.23233(12) 0.0572(5) Uani d . 1 . .
O O2 0.08209(11) 0.0972(2) 0.22516(13) 0.0699(7) Uani d . 1 . .
H H2O 0.0799 0.0569 0.1907 0.105 Uiso d R 1 . .
O O3 0.07052(12) -0.0106(3) 0.50069(14) 0.0779(8) Uani d . 1 . .
O O4 0.09101(7) 0.21147(19) 0.51010(10) 0.0415(4) Uani d . 1 . .
Cl Cl1 0.21272(15) -0.2384(4) 0.27623(18) 0.0858(10) Uani d PD 0.729(10) A 1
O O5 0.2385(2) -0.1790(8) 0.3466(3) 0.128(3) Uani d PD 0.729(10) A 1
O O6 0.1657(2) -0.2856(11) 0.2491(4) 0.215(6) Uani d PD 0.729(10) A 1
O O7 0.2432(3) -0.3418(6) 0.2814(6) 0.206(5) Uani d PD 0.729(10) A 1
O O8 0.2078(3) -0.1346(9) 0.2306(4) 0.163(4) Uani d PD 0.729(10) A 1
Cl Cl1' 0.2063(5) -0.2440(11) 0.2804(7) 0.116(5) Uani d PD 0.271(10) A 2
O O5' 0.1791(9) -0.1365(16) 0.2800(13) 0.28(2) Uani d PD 0.271(10) A 2
O O6' 0.2548(5) -0.246(3) 0.3494(8) 0.28(2) Uani d PD 0.271(10) A 2
O O7' 0.1823(7) -0.3684(13) 0.2701(9) 0.119(7) Uani d PD 0.271(10) A 2
O O8' 0.2094(10) -0.2251(19) 0.2247(10) 0.239(19) Uani d PD 0.271(10) A 2
O O1W 0.09724(13) -0.0164(3) 0.13964(16) 0.0903(9) Uani d . 1 . .
H H1W1 0.0873 -0.0064 0.0958 0.135 Uiso d R 1 . .
H H1W2 0.1277 -0.0470 0.1679 0.135 Uiso d R 1 . .
O O2W 0.0000 -0.3026(4) 0.2500 0.0686(9) Uani d S 1 . .
H H2W1 0.0095 -0.2501 0.2315 0.103 Uiso d R 1 . .
O O3W 0.1572(2) -0.1977(6) 0.5242(3) 0.1676(19) Uani d . 1 . .
H H3W1 0.1289 -0.1622 0.5082 0.251 Uiso d R 1 . .
H H3W2 0.1792 -0.1713 0.5691 0.251 Uiso d R 1 . .
N N1 0.18010(8) 0.2888(2) 0.53930(11) 0.0396(5) Uani d . 1 . .
N N2 0.13286(7) 0.4786(2) 0.43646(11) 0.0351(4) Uani d . 1 . .
N N3 0.11829(8) 0.4825(2) 0.54125(11) 0.0360(4) Uani d . 1 . .
N N4 0.03916(7) 0.4149(2) 0.40531(11) 0.0347(4) Uani d . 1 . .
N N5 0.09061(7) 0.1982(2) 0.34337(11) 0.0353(4) Uani d . 1 . .
N N6 0.09311(7) 0.2062(2) 0.40291(10) 0.0329(4) Uani d . 1 . .
C C1 0.20203(12) 0.1895(3) 0.59005(15) 0.0537(7) Uani d . 1 . .
H H1 0.1822 0.1359 0.5963 0.064 Uiso calc R 1 . .
C C2 0.25502(15) 0.1632(4) 0.63501(17) 0.0736(11) Uani d . 1 . .
H H2 0.2696 0.0912 0.6695 0.088 Uiso calc R 1 . .
C C3 0.28496(13) 0.2437(5) 0.62782(19) 0.0754(11) Uani d . 1 . .
H H3 0.3200 0.2286 0.6586 0.090 Uiso calc R 1 . .
C C4 0.26282(10) 0.3476(4) 0.57456(18) 0.0584(8) Uani d . 1 . .
C C5 0.28894(12) 0.4365(5) 0.5591(2) 0.0747(12) Uani d . 1 . .
H H5 0.3241 0.4264 0.5871 0.090 Uiso calc R 1 . .
C C6 0.26492(13) 0.5327(4) 0.5064(2) 0.0715(11) Uani d . 1 . .
H H6 0.2836 0.5878 0.4985 0.086 Uiso calc R 1 . .
C C7 0.21091(12) 0.5539(3) 0.46138(18) 0.0532(7) Uani d . 1 . .
C C8 0.18217(14) 0.6513(3) 0.4041(2) 0.0607(9) Uani d . 1 . .
H H8 0.1980 0.7101 0.3926 0.073 Uiso calc R 1 . .
C C9 0.13136(14) 0.6593(3) 0.36573(18) 0.0572(8) Uani d . 1 . .
H H9 0.1121 0.7235 0.3274 0.069 Uiso calc R 1 . .
C C10 0.10732(11) 0.5722(3) 0.38297(15) 0.0451(6) Uani d . 1 . .
H H10 0.0722 0.5803 0.3560 0.054 Uiso calc R 1 . .
C C11 0.18429(9) 0.4685(3) 0.47543(14) 0.0397(6) Uani d . 1 . .
C C12 0.20970(9) 0.3664(3) 0.53114(14) 0.0418(6) Uani d . 1 . .
C C13 -0.00055(9) 0.3735(3) 0.33684(15) 0.0436(6) Uani d . 1 . .
H H13 0.0041 0.3028 0.3145 0.052 Uiso calc R 1 . .
C C14 -0.04856(10) 0.4327(3) 0.29802(16) 0.0515(7) Uani d . 1 . .
H H14 -0.0755 0.4010 0.2505 0.062 Uiso calc R 1 . .
C C15 -0.05645(10) 0.5371(3) 0.32920(18) 0.0543(7) Uani d . 1 . .
H H15 -0.0885 0.5779 0.3028 0.065 Uiso calc R 1 . .
C C16 -0.01576(10) 0.5826(3) 0.40156(17) 0.0461(6) Uani d . 1 . .
C C17 -0.01936(13) 0.6860(3) 0.4419(2) 0.0595(8) Uani d . 1 . .
H H17 -0.0504 0.7303 0.4193 0.071 Uiso calc R 1 . .
C C18 0.02128(13) 0.7209(3) 0.5120(2) 0.0591(8) Uani d . 1 . .
H H18 0.0177 0.7891 0.5367 0.071 Uiso calc R 1 . .
C C19 0.07013(12) 0.6551(3) 0.54977(18) 0.0478(6) Uani d . 1 . .
C C20 0.11459(14) 0.6833(3) 0.62308(19) 0.0587(8) Uani d . 1 . .
H H20 0.1140 0.7500 0.6513 0.070 Uiso calc R 1 . .
C C21 0.15828(13) 0.6131(4) 0.65239(17) 0.0581(8) Uani d . 1 . .
H H21 0.1877 0.6328 0.7006 0.070 Uiso calc R 1 . .
C C22 0.15942(11) 0.5114(3) 0.61078(15) 0.0472(6) Uani d . 1 . .
H H22 0.1896 0.4628 0.6321 0.057 Uiso calc R 1 . .
C C23 0.07438(9) 0.5534(3) 0.51123(14) 0.0363(5) Uani d . 1 . .
C C24 0.03156(9) 0.5168(3) 0.43747(14) 0.0365(5) Uani d . 1 . .
C C25 0.06945(10) 0.0095(3) 0.25430(14) 0.0436(6) Uani d . 1 . .
C C26 0.07430(9) 0.0666(3) 0.31765(13) 0.0367(5) Uani d . 1 . .
C C27 0.06636(10) -0.0071(3) 0.36077(14) 0.0424(6) Uani d . 1 . .
H H27 0.0552 -0.0980 0.3546 0.051 Uiso calc R 1 . .
C C28 0.07895(9) 0.0863(3) 0.41481(13) 0.0378(5) Uani d . 1 . .
C C29 0.07924(11) 0.0902(3) 0.47853(15) 0.0460(6) Uani d . 1 . .

loop_
_atom_site_aniso_label
_atom_site_aniso_U_11
_atom_site_aniso_U_22
_atom_site_aniso_U_33
_atom_site_aniso_U_12
_atom_site_aniso_U_13
_atom_site_aniso_U_23
Co1 0.02964(17) 0.03625(19) 0.02874(17) 0.00241(12) 0.02002(14) -0.00006(12)
O1 0.0739(14) 0.0500(12) 0.0548(12) -0.0074(11) 0.0444(12) -0.0109(10)
O2 0.121(2) 0.0549(13) 0.0687(14) -0.0100(14) 0.0763(16) -0.0088(11)
O3 0.137(2) 0.0573(14) 0.0766(16) -0.0319(15) 0.0855(18) -0.0110(12)
O4 0.0532(10) 0.0453(10) 0.0399(9) -0.0024(8) 0.0361(9) -0.0028(8)
Cl1 0.0713(12) 0.133(2) 0.0568(13) -0.0318(12) 0.0426(12) -0.0052(12)
O5 0.127(6) 0.186(6) 0.099(5) -0.081(5) 0.086(5) -0.065(4)
O6 0.101(5) 0.363(17) 0.162(7) -0.140(9) 0.075(5) -0.055(9)
O7 0.170(7) 0.121(6) 0.301(14) -0.019(5) 0.136(9) -0.048(7)
O8 0.152(6) 0.222(10) 0.126(6) -0.004(6) 0.094(5) 0.067(6)
Cl1' 0.126(9) 0.158(8) 0.095(6) -0.028(5) 0.086(6) 0.019(5)
O5' 0.36(4) 0.17(2) 0.18(2) 0.16(3) 0.11(3) 0.029(18)
O6' 0.103(13) 0.64(7) 0.094(15) 0.07(3) 0.066(12) 0.08(3)
O7' 0.19(2) 0.083(9) 0.098(11) -0.046(10) 0.101(13) -0.025(7)
O8' 0.52(5) 0.142(19) 0.157(17) -0.11(3) 0.27(3) -0.049(15)
O1W 0.146(3) 0.0825(18) 0.0787(17) 0.0101(18) 0.088(2) -0.0012(14)
O2W 0.0543(18) 0.064(2) 0.074(2) 0.000 0.0343(17) 0.000
O3W 0.182(5) 0.193(5) 0.158(4) 0.033(4) 0.123(4) 0.049(4)
N1 0.0380(10) 0.0458(12) 0.0299(10) 0.0097(9) 0.0192(9) -0.0007(9)
N2 0.0347(10) 0.0391(11) 0.0345(10) -0.0006(8) 0.0234(9) -0.0024(8)
N3 0.0378(10) 0.0401(11) 0.0349(10) -0.0012(9) 0.0254(9) -0.0031(8)
N4 0.0304(9) 0.0398(11) 0.0354(10) 0.0009(8) 0.0218(9) -0.0008(8)
N5 0.0357(10) 0.0442(11) 0.0317(10) 0.0047(9) 0.0240(9) 0.0020(9)
N6 0.0340(10) 0.0387(11) 0.0297(9) 0.0023(8) 0.0221(9) 0.0004(8)
C1 0.0557(16) 0.0597(18) 0.0346(14) 0.0167(14) 0.0235(13) 0.0073(12)
C2 0.067(2) 0.082(3) 0.0335(15) 0.037(2) 0.0141(15) 0.0069(15)
C3 0.0388(15) 0.100(3) 0.0524(19) 0.0202(18) 0.0125(15) -0.0167(19)
C4 0.0315(13) 0.075(2) 0.0528(17) 0.0053(13) 0.0192(13) -0.0222(15)
C5 0.0329(14) 0.099(3) 0.087(3) -0.0150(17) 0.0357(17) -0.039(2)
C6 0.0537(19) 0.086(3) 0.095(3) -0.0285(19) 0.057(2) -0.041(2)
C7 0.0545(16) 0.0582(18) 0.0660(19) -0.0205(14) 0.0473(16) -0.0248(15)
C8 0.081(2) 0.0561(19) 0.072(2) -0.0248(17) 0.062(2) -0.0165(16)
C9 0.079(2) 0.0455(16) 0.0543(17) -0.0068(15) 0.0461(18) 0.0022(13)
C10 0.0502(15) 0.0433(15) 0.0433(14) 0.0000(12) 0.0305(13) 0.0017(11)
C11 0.0340(12) 0.0472(14) 0.0416(13) -0.0061(10) 0.0258(11) -0.0151(11)
C12 0.0305(11) 0.0531(16) 0.0391(13) -0.0003(11) 0.0209(11) -0.0130(11)
C13 0.0344(12) 0.0524(16) 0.0372(13) -0.0015(11) 0.0197(11) -0.0022(11)
C14 0.0355(13) 0.0621(19) 0.0435(15) 0.0009(12) 0.0189(12) 0.0040(13)
C15 0.0353(13) 0.0605(19) 0.0625(18) 0.0111(13) 0.0290(14) 0.0141(15)
C16 0.0415(13) 0.0444(15) 0.0607(17) 0.0059(12) 0.0364(14) 0.0060(13)
C17 0.0570(18) 0.0486(17) 0.089(2) 0.0127(14) 0.0535(19) 0.0043(16)
C18 0.072(2) 0.0440(16) 0.090(2) 0.0043(15) 0.065(2) -0.0066(16)
C19 0.0611(17) 0.0398(14) 0.0635(18) -0.0044(12) 0.0495(16) -0.0077(13)
C20 0.079(2) 0.0547(18) 0.0622(19) -0.0095(16) 0.0541(19) -0.0198(15)
C21 0.0653(19) 0.0650(19) 0.0445(16) -0.0133(16) 0.0352(16) -0.0200(14)
C22 0.0448(14) 0.0570(17) 0.0369(13) -0.0019(12) 0.0246(12) -0.0074(12)
C23 0.0401(12) 0.0352(12) 0.0451(13) -0.0019(10) 0.0325(12) -0.0024(10)
C24 0.0348(12) 0.0375(13) 0.0450(13) 0.0024(10) 0.0290(11) 0.0027(10)
C25 0.0473(14) 0.0458(15) 0.0389(13) 0.0044(12) 0.0280(12) 0.0005(11)
C26 0.0333(11) 0.0457(14) 0.0299(11) 0.0012(10) 0.0195(10) -0.0038(10)
C27 0.0501(14) 0.0387(13) 0.0420(13) -0.0058(11) 0.0309(13) -0.0052(11)
C28 0.0423(13) 0.0396(13) 0.0354(12) -0.0003(10) 0.0265(11) 0.0000(10)
C29 0.0582(16) 0.0465(15) 0.0444(14) -0.0054(13) 0.0379(14) -0.0025(12)

loop_
_atom_type_symbol
_atom_type_description
_atom_type_scat_dispersion_real
_atom_type_scat_dispersion_imag
_atom_type_scat_source
C C 0.0033 0.0016 'International Tables Vol C Tables 4.2.6.8 and 6.1.1.4'
H H 0.0000 0.0000 'International Tables Vol C Tables 4.2.6.8 and 6.1.1.4'
N N 0.0061 0.0033 'International Tables Vol C Tables 4.2.6.8 and 6.1.1.4'
O O 0.0106 0.0060 'International Tables Vol C Tables 4.2.6.8 and 6.1.1.4'
Cl Cl 0.1484 0.1585 'International Tables Vol C Tables 4.2.6.8 and 6.1.1.4'
Co Co 0.3494 0.9721 'International Tables Vol C Tables 4.2.6.8 and 6.1.1.4'

loop_
_geom_angle_atom_site_label_1
_geom_angle_atom_site_label_2
_geom_angle_atom_site_label_3
_geom_angle
N6 Co1 O4 84.22(8)
N6 Co1 N2 95.41(8)
O4 Co1 N2 175.42(8)
N6 Co1 N1 91.22(9)
O4 Co1 N1 91.27(9)
N2 Co1 N1 84.17(9)
N6 Co1 N4 91.61(9)
O4 Co1 N4 90.48(8)
N2 Co1 N4 94.10(9)
N1 Co1 N4 176.81(9)
N6 Co1 N3 172.58(8)
O4 Co1 N3 89.71(8)
N2 Co1 N3 90.98(8)
N1 Co1 N3 93.17(9)
N4 Co1 N3 84.17(9)
C25 O2 H2O 109.2
C29 O4 Co1 115.25(15)
O6 Cl1 O7 112.7(5)
O6 Cl1 O8 110.4(4)
O7 Cl1 O8 107.9(5)
O6 Cl1 O5 110.8(4)
O7 Cl1 O5 108.5(4)
O8 Cl1 O5 106.2(4)
O8' Cl1' O7' 110.0(6)
O8' Cl1' O5' 110.0(6)
O7' Cl1' O5' 109.4(6)
O8' Cl1' O6' 110.3(6)
O7' Cl1' O6' 108.7(6)
O5' Cl1' O6' 108.4(6)
H1W1 O1W H1W2 109.1
H3W1 O3W H3W2 106.3
C1 N1 C12 118.6(2)
C1 N1 Co1 129.6(2)
C12 N1 Co1 111.80(17)
C10 N2 C11 118.0(2)
C10 N2 Co1 130.12(18)
C11 N2 Co1 111.84(17)
C22 N3 C23 118.5(2)
C22 N3 Co1 129.93(18)
C23 N3 Co1 111.53(16)
C13 N4 C24 118.3(2)
C13 N4 Co1 129.63(18)
C24 N4 Co1 112.06(16)
N6 N5 C26 104.44(19)
N5 N6 C28 111.6(2)
N5 N6 Co1 135.21(17)
C28 N6 Co1 113.18(15)
N1 C1 C2 121.3(3)
N1 C1 H1 119.4
C2 C1 H1 119.4
C3 C2 C1 120.0(3)
C3 C2 H2 120.0
C1 C2 H2 120.0
C2 C3 C4 119.8(3)
C2 C3 H3 120.1
C4 C3 H3 120.1
C3 C4 C12 116.9(3)
C3 C4 C5 126.0(3)
C12 C4 C5 117.1(3)
C6 C5 C4 122.5(3)
C6 C5 H5 118.8
C4 C5 H5 118.8
C5 C6 C7 121.5(3)
C5 C6 H6 119.2
C7 C6 H6 119.2
C8 C7 C11 117.0(3)
C8 C7 C6 125.7(3)
C11 C7 C6 117.3(3)
C9 C8 C7 119.4(3)
C9 C8 H8 120.3
C7 C8 H8 120.3
C8 C9 C10 120.7(3)
C8 C9 H9 119.7
C10 C9 H9 119.7
N2 C10 C9 122.0(3)
N2 C10 H10 119.0
C9 C10 H10 119.0
N2 C11 C12 116.0(2)
N2 C11 C7 122.8(3)
C12 C11 C7 121.2(2)
N1 C12 C11 116.2(2)
N1 C12 C4 123.4(3)
C11 C12 C4 120.4(3)
N4 C13 C14 121.9(3)
N4 C13 H13 119.0
C14 C13 H13 119.0
C15 C14 C13 120.3(3)
C15 C14 H14 119.8
C13 C14 H14 119.8
C14 C15 C16 119.5(2)
C14 C15 H15 120.3
C16 C15 H15 120.3
C15 C16 C24 116.8(3)
C15 C16 C17 125.2(3)
C24 C16 C17 118.0(3)
C18 C17 C16 121.4(3)
C18 C17 H17 119.3
C16 C17 H17 119.3
C17 C18 C19 121.5(3)
C17 C18 H18 119.2
C19 C18 H18 119.2
C23 C19 C20 116.4(3)
C23 C19 C18 117.9(3)
C20 C19 C18 125.7(3)
C21 C20 C19 119.9(3)
C21 C20 H20 120.0
C19 C20 H20 120.0
C20 C21 C22 120.5(3)
C20 C21 H21 119.8
C22 C21 H21 119.8
N3 C22 C21 121.3(3)
N3 C22 H22 119.4
C21 C22 H22 119.4
N3 C23 C19 123.4(2)
N3 C23 C24 116.1(2)
C19 C23 C24 120.5(2)
N4 C24 C16 123.2(2)
N4 C24 C23 116.2(2)
C16 C24 C23 120.7(2)
O1 C25 O2 123.4(2)
O1 C25 C26 122.7(3)
O2 C25 C26 113.9(2)
N5 C26 C27 111.9(2)
N5 C26 C25 122.8(2)
C27 C26 C25 125.2(2)
C28 C27 C26 103.5(2)
C28 C27 H27 128.3
C26 C27 H27 128.3
N6 C28 C27 108.7(2)
N6 C28 C29 114.1(2)
C27 C28 C29 137.2(2)
O3 C29 O4 123.2(2)
O3 C29 C28 123.6(3)
O4 C29 C28 113.1(2)

loop_
_geom_bond_atom_site_label_1
_geom_bond_atom_site_label_2
_geom_bond_distance
_geom_bond_publ_flag
Co1 N6 1.887(2) yes
Co1 O4 1.8968(18) yes
Co1 N2 1.938(2) yes
Co1 N1 1.942(2) yes
Co1 N4 1.943(2) yes
Co1 N3 1.954(2) yes
O1 C25 1.210(3) yes
O2 C25 1.315(3) yes
O2 H2O 0.8501 ?
O3 C29 1.222(3) y
O4 C29 1.302(3) y
Cl1 O6 1.368(5) ?
Cl1 O7 1.385(6) ?
Cl1 O8 1.390(5) ?
Cl1 O5 1.397(5) ?
Cl1' O8' 1.375(7) ?
Cl1' O7' 1.384(7) ?
Cl1' O5' 1.385(7) ?
Cl1' O6' 1.386(7) ?
O1W H1W1 0.85 ?
O1W H1W2 0.85 ?
O2W H2W1 0.85 ?
O3W H3W1 0.85 ?
O3W H3W2 0.85 ?
N1 C1 1.322(4) ?
N1 C12 1.359(4) ?
N2 C10 1.320(3) ?
N2 C11 1.364(3) ?
N3 C22 1.329(3) ?
N3 C23 1.361(3) ?
N4 C13 1.334(3) ?
N4 C24 1.355(3) ?
N5 N6 1.333(3) y
N5 C26 1.363(3) y
N6 C28 1.347(3) y
C1 C2 1.413(5) ?
C1 H1 0.93 ?
C2 C3 1.371(6) ?
C2 H2 0.93 ?
C3 C4 1.386(5) ?
C3 H3 0.93 ?
C4 C12 1.408(4) ?
C4 C5 1.434(5) ?
C5 C6 1.325(6) ?
C5 H5 0.93 ?
C6 C7 1.433(5) ?
C6 H6 0.93 ?
C7 C8 1.399(5) ?
C7 C11 1.406(4) ?
C8 C9 1.347(5) ?
C8 H8 0.93 ?
C9 C10 1.396(4) ?
C9 H9 0.93 ?
C10 H10 0.93 ?
C11 C12 1.403(4) ?
C13 C14 1.387(4) ?
C13 H13 0.93 ?
C14 C15 1.364(4) ?
C14 H14 0.93 ?
C15 C16 1.404(4) ?
C15 H15 0.93 ?
C16 C24 1.404(3) ?
C16 C17 1.427(4) ?
C17 C18 1.345(5) ?
C17 H17 0.93 ?
C18 C19 1.438(4) ?
C18 H18 0.93 ?
C19 C23 1.396(3) ?
C19 C20 1.408(5) ?
C20 C21 1.354(5) ?
C20 H20 0.93 ?
C21 C22 1.396(4) ?
C21 H21 0.93 ?
C22 H22 0.93 ?
C23 C24 1.416(4) ?
C25 C26 1.480(3) ?
C26 C27 1.388(4) y
C27 C28 1.375(3) y
C27 H27 0.93 ?
C28 C29 1.475(3) ?

loop_
_geom_hbond_atom_site_label_D
_geom_hbond_atom_site_label_H
_geom_hbond_atom_site_label_A
_geom_hbond_site_symmetry_A
_geom_hbond_distance_DH
_geom_hbond_distance_HA
_geom_hbond_distance_DA
_geom_hbond_angle_DHA
O1W H1W1 O3 6 0.85 1.91 2.756(5) 175
O1W H1W2 O8 . 0.85 2.28 3.121(11) 173
O2 H2O O1W . 0.85 1.77 2.591(5) 161
O2W H2W1 O1 . 0.85 2.07 2.874(4) 157
O3W H3W1 O3 . 0.85 2.38 3.187(8) 159
